data_2200267
loop_
_publ_author_name
'Cho, Nam Sook'
'Hong, Soon Il'
'Kim, Jin-Gyu'
'Suh, Il-Hwan'

_publ_section_title 1,5-[5,5'-(3-Oxa-1,5-pentylenedithio)bis(2,3-dihydro-2-oxo-1,3,4-thiadiazol-3-yl)]-3-oxapentane
_journal_issue 5
_journal_name_full 'Acta Crystallographica Section E'
_journal_page_first o434
_journal_page_last o435
_journal_paper_doi 10.1107/S1600536801006250
_journal_volume 57
_journal_year 2001
_chemical_formula_iupac 'C12 H16 N4 O4 S4'
_chemical_formula_moiety 'C12 H16 N4 O4 S4'
_chemical_formula_sum 'C12 H16 N4 O4 S4'
_chemical_formula_weight 408.53
_chemical_name_systematic
;
?
;
_space_group_IT_number 15
_symmetry_cell_setting monoclinic
_symmetry_space_group_name_Hall '-C 2yc'
_symmetry_space_group_name_H-M 'C 1 2/c 1'
_audit_creation_method SHELXL-97
_cell_angle_alpha 90.00
_cell_angle_beta 103.833(8)
_cell_angle_gamma 90.00
_cell_formula_units_Z 4
_cell_length_a 8.7369(8)
_cell_length_b 15.741(3)
_cell_length_c 13.3967(12)
_cell_measurement_reflns_used 25
_cell_measurement_temperature 293(2)
_cell_measurement_theta_max 13.7
_cell_measurement_theta_min 11.4
_cell_volume 1789.0(4)
_computing_cell_refinement 'CAD-4 EXPRESS'
_computing_data_collection 'CAD-4 EXPRESS (Enraf-Nonius, 1994)'
_computing_data_reduction 'XCAD4 (Harms & Wocadlo, 1995)'
_computing_molecular_graphics 'ORTEP-3 (Farrugia, 1997)'
_computing_publication_material 'WinGX (Farrugia, 1999)'
_computing_structure_refinement 'SHELXL97 (Sheldrick, 1997)'
_computing_structure_solution 'SHELXS97 (Sheldrick, 1997)'
_diffrn_ambient_temperature 293(2)
_diffrn_measured_fraction_theta_full .997
_diffrn_measured_fraction_theta_max .997
_diffrn_measurement_device_type 'Enraf Nonius CAD4'
_diffrn_measurement_method 'non-profiled \w/2\q'
_diffrn_radiation_monochromator graphite
_diffrn_radiation_source 'fine-focus sealed tube'
_diffrn_radiation_type MoK\a
_diffrn_radiation_wavelength .71069
_diffrn_reflns_av_R_equivalents .0256
_diffrn_reflns_av_sigmaI/netI .0318
_diffrn_reflns_limit_h_max 10
_diffrn_reflns_limit_h_min -10
_diffrn_reflns_limit_k_max 18
_diffrn_reflns_limit_k_min -18
_diffrn_reflns_limit_l_max 0
_diffrn_reflns_limit_l_min -15
_diffrn_reflns_number 3139
_diffrn_reflns_theta_full 24.97
_diffrn_reflns_theta_max 24.97
_diffrn_reflns_theta_min 2.59
_diffrn_standards_decay_% 0
_diffrn_standards_interval_time 300
_diffrn_standards_number 3
_exptl_absorpt_coefficient_mu .556
_exptl_absorpt_correction_T_max .861
_exptl_absorpt_correction_T_min .745
_exptl_absorpt_correction_type '\y scan'
_exptl_absorpt_process_details '(North et al., 1968)'
_exptl_crystal_colour colorless
_exptl_crystal_density_diffrn 1.517
_exptl_crystal_density_method 'not measured'
_exptl_crystal_description block
_exptl_crystal_F_000 848
_exptl_crystal_size_max .53
_exptl_crystal_size_mid .43
_exptl_crystal_size_min .26
_refine_diff_density_max .161
_refine_diff_density_min -.196
_refine_ls_extinction_coef .0028(6)
_refine_ls_extinction_method SHELXL97
_refine_ls_goodness_of_fit_ref 1.018
_refine_ls_hydrogen_treatment constr
_refine_ls_matrix_type full
_refine_ls_number_parameters 130
_refine_ls_number_reflns 1573
_refine_ls_number_restraints 0
_refine_ls_restrained_S_all 1.018
_refine_ls_R_factor_all .0521
_refine_ls_R_factor_gt .0351
_refine_ls_shift/su_max <0.001
_refine_ls_shift/su_mean .000
_refine_ls_structure_factor_coef Fsqd
_refine_ls_weighting_details 'calc w = 1/[\s^2^(Fo^2^)+(0.0409P)^2^+0.7080P] where P = (Fo^2^+2Fc^2^)/3'
_refine_ls_weighting_scheme calc
_refine_ls_wR_factor_ref .0885
_reflns_number_gt 1201
_reflns_number_total 1573
_reflns_threshold_expression I>2\s(I)
_cod_data_source_file bt6031.cif
_cod_data_source_block I
_cod_original_cell_volume 1788.9(4)
_cod_original_sg_symbol_H-M 'C 2/c'
_cod_database_code 2200267
_cod_database_fobs_code 2200267

loop_
_symmetry_equiv_pos_as_xyz
'x, y, z'
'-x, y, -z+1/2'
'x+1/2, y+1/2, z'
'-x+1/2, y+1/2, -z+1/2'
'-x, -y, -z'
'x, -y, z-1/2'
'-x+1/2, -y+1/2, -z'
'x+1/2, -y+1/2, z-1/2'

loop_
_atom_site_label
_atom_site_fract_x
_atom_site_fract_y
_atom_site_fract_z
_atom_site_U_iso_or_equiv
_atom_site_adp_type
_atom_site_calc_flag
_atom_site_refinement_flags
_atom_site_occupancy
_atom_site_disorder_assembly
_atom_site_disorder_group
_atom_site_type_symbol
S1 .02169(9) .17999(5) .40152(5) .0665(3) Uani d . 1 . . S
S2 -.10009(10) .34446(5) .46857(6) .0777(3) Uani d . 1 . . S
N1 .1523(2) .15102(12) .58796(13) .0493(5) Uani d . 1 . . N
N2 .0813(2) .22914(11) .58945(14) .0509(5) Uani d . 1 . . N
O1 .0000 .10389(13) .7500 .0572(6) Uani d S 1 . . O
O2 .1839(2) .04098(12) .48204(14) .0735(5) Uani d . 1 . . O
O3 .0000 .44894(14) .7500 .0717(7) Uani d S 1 . . O
C1 .1209(3) .05431(15) .72579(19) .0631(7) Uani d . 1 . . C
H1A .0758 .0123 .6741 .076 Uiso calc R 1 . . H
H1B .1791 .0248 .7866 .076 Uiso calc R 1 . . H
C2 .2287(3) .11229(16) .68591(18) .0585(7) Uani d . 1 . . C
H2A .2657 .1567 .7360 .070 Uiso calc R 1 . . H
H2B .3198 .0803 .6777 .070 Uiso calc R 1 . . H
C3 .1338(3) .11066(16) .49686(18) .0529(6) Uani d . 1 . . C
C4 .0094(3) .25109(15) .49841(18) .0514(6) Uani d . 1 . . C
C5' -.0748(6) .3878(3) .6839(4) .0534(17) Uani d P .491(6) . 1 C
H5'A -.0539 .3294 .7062 .064 Uiso calc PR .491(6) . 1 H
H5'B -.1847 .3983 .6511 .064 Uiso calc PR .491(6) . 1 H
C5 -.1169(7) .3735(3) .5857(4) .0545(17) Uani d P .509(6) . 2 C
H5A -.2103 .4068 .5854 .065 Uiso calc PR .509(6) . 2 H
H5B -.1059 .3269 .6343 .065 Uiso calc PR .509(6) . 2 H
C6 .0284(11) .4232(6) .6411(6) .0555(18) Uani d P .491(6) . 1 C
H6A -.0094 .4613 .5836 .067 Uiso calc PR .491(6) . 1 H
H6B .1231 .3916 .6394 .067 Uiso calc PR .491(6) . 1 H
C6' -.0104(13) .4112(6) .5932(7) .063(2) Uani d P .509(6) . 2 C
H6'A .0858 .3907 .6391 .076 Uiso calc PR .509(6) . 2 H
H6'B -.0211 .4725 .5891 .076 Uiso calc PR .509(6) . 2 H

loop_
_atom_site_aniso_label
_atom_site_aniso_U_11
_atom_site_aniso_U_22
_atom_site_aniso_U_33
_atom_site_aniso_U_12
_atom_site_aniso_U_13
_atom_site_aniso_U_23
S1 .0779(5) .0815(5) .0381(4) -.0132(4) .0099(3) -.0048(3)
S2 .0926(6) .0697(5) .0616(5) .0137(4) .0002(4) .0224(4)
N1 .0549(12) .0526(11) .0406(10) .0094(9) .0120(9) -.0051(8)
N2 .0632(12) .0485(11) .0411(11) .0082(10) .0126(9) .0008(9)
O1 .0811(17) .0388(12) .0541(14) .000 .0206(12) .000
O2 .0798(13) .0742(12) .0709(12) .0070(10) .0270(10) -.0252(10)
O3 .0890(19) .0428(13) .0758(18) .000 .0051(14) .000
C1 .0887(19) .0455(13) .0500(14) .0132(13) .0064(13) .0015(11)
C2 .0636(16) .0573(15) .0491(14) .0180(12) .0028(12) -.0026(11)
C3 .0502(14) .0637(16) .0482(13) -.0054(12) .0188(11) -.0098(12)
C4 .0529(13) .0573(14) .0430(13) -.0060(11) .0094(10) .0054(11)
C5' .058(3) .049(3) .056(4) -.002(2) .020(2) .001(2)
C5 .052(3) .043(3) .065(4) .005(2) .008(3) .004(2)
C6 .065(5) .041(3) .063(5) .000(3) .019(4) .001(4)
C6' .087(7) .036(4) .070(6) .004(4) .025(5) .009(4)

loop_
_atom_type_symbol
_atom_type_description
_atom_type_scat_dispersion_real
_atom_type_scat_dispersion_imag
_atom_type_scat_source
C C .0033 .0016 'International Tables Vol C Tables 4.2.6.8 and 6.1.1.4'
H H .0000 .0000 'International Tables Vol C Tables 4.2.6.8 and 6.1.1.4'
N N .0061 .0033 'International Tables Vol C Tables 4.2.6.8 and 6.1.1.4'
O O .0106 .0060 'International Tables Vol C Tables 4.2.6.8 and 6.1.1.4'
S S .1246 .1234 'International Tables Vol C Tables 4.2.6.8 and 6.1.1.4'

loop_
_geom_angle_atom_site_label_1
_geom_angle_atom_site_label_2
_geom_angle_atom_site_label_3
_geom_angle_site_symmetry_1
_geom_angle_site_symmetry_3
_geom_angle
_geom_angle_publ_flag
C4 S1 C3 . . 88.89(11) y
C5 S2 C4 . . 100.42(18) ?
C5 S2 C6' . . 33.5(3) ?
C4 S2 C6' . . 99.8(3) ?
C3 N1 N2 . . 118.37(18) ?
C3 N1 C2 . . 123.19(19) ?
N2 N1 C2 . . 118.09(17) ?
C4 N2 N1 . . 110.31(18) ?
C1 O1 C1 2_556 . 112.9(3) ?
C5' O3 C5' . 2_556 90.2(4) ?
C5' O3 C6 . . 51.7(4) ?
C5' O3 C6 2_556 . 105.1(4) ?
C5' O3 C6 . 2_556 105.1(4) ?
C5' O3 C6 2_556 2_556 51.7(4) ?
C6 O3 C6 . 2_556 150.5(7) ?
O1 C1 C2 . . 108.28(18) ?
N1 C2 C1 . . 112.6(2) ?
O2 C3 N1 . . 127.0(2) ?
O2 C3 S1 . . 126.36(19) ?
N1 C3 S1 . . 106.60(17) ?
N2 C4 S1 . . 115.76(18) ?
N2 C4 S2 . . 124.25(18) ?
S1 C4 S2 . . 119.97(14) ?
C6 C5' O3 . . 73.1(4) ?
C6 C5' C5' . 2_556 90.9(5) ?
O3 C5' C5' . 2_556 44.9(2) ?
C6' C5 S2 . . 88.3(6) ?
C5' C6 O3 . . 55.2(4) ?
C5 C6' S2 . . 58.2(5) ?

loop_
_geom_bond_atom_site_label_1
_geom_bond_atom_site_label_2
_geom_bond_site_symmetry_2
_geom_bond_distance
_geom_bond_publ_flag
S1 C4 . 1.737(2) y
S1 C3 . 1.784(3) y
S2 C5 . 1.674(5) y
S2 C4 . 1.747(3) y
S2 C6' . 1.970(9) y
N1 C3 . 1.351(3) ?
N1 N2 . 1.380(2) ?
N1 C2 . 1.456(3) ?
N2 C4 . 1.279(3) y
O1 C1 2_556 1.412(3) ?
O1 C1 . 1.412(3) ?
O2 C3 . 1.215(3) y
O3 C5' . 1.365(5) ?
O3 C5' 2_556 1.365(5) ?
O3 C6 . 1.590(8) ?
O3 C6 2_556 1.590(8) ?
C1 C2 . 1.499(3) ?
C5' C6 . 1.304(11) ?
C5' C5' 2_556 1.934(11) ?
C5 C6' . 1.088(11) ?

loop_
_geom_torsion_atom_site_label_1
_geom_torsion_atom_site_label_2
_geom_torsion_atom_site_label_3
_geom_torsion_atom_site_label_4
_geom_torsion_site_symmetry_1
_geom_torsion_site_symmetry_4
_geom_torsion
C3 N1 N2 C4 . . -1.4(3)
C2 N1 N2 C4 . . -174.9(2)
C1 O1 C1 C2 2_556 . 171.4(2)
C3 N1 C2 C1 . . -80.7(3)
N2 N1 C2 C1 . . 92.4(2)
O1 C1 C2 N1 . . -66.3(2)
N2 N1 C3 O2 . . -177.7(2)
C2 N1 C3 O2 . . -4.7(4)
N2 N1 C3 S1 . . 2.6(2)
C2 N1 C3 S1 . . 175.63(18)
C4 S1 C3 O2 . . 178.1(2)
C4 S1 C3 N1 . . -2.22(17)
N1 N2 C4 S1 . . -.6(3)
N1 N2 C4 S2 . . 177.96(16)
C3 S1 C4 N2 . . 1.7(2)
C3 S1 C4 S2 . . -176.91(15)
C5 S2 C4 N2 . . -14.0(3)
C6' S2 C4 N2 . . 20.1(4)
C5 S2 C4 S1 . . 164.5(2)
C6' S2 C4 S1 . . -161.4(3)
C5' O3 C5' C6 2_556 . -109.2(5)
C6 O3 C5' C6 2_556 . -159.3(5)
C6 O3 C5' C5' . 2_556 109.2(5)
C6 O3 C5' C5' 2_556 2_556 -50.1(4)
C4 S2 C5 C6' . . 92.0(5)
C5' C5' C6 O3 2_556 . -41.8(2)
C5' O3 C6 C5' 2_556 . 78.0(6)
C6 O3 C6 C5' 2_556 . 43.8(3)
C4 S2 C6' C5 . . -94.2(5)
